data_4343051
loop_
_publ_author_name
'Chang, Hao-Ching'
'Lo, Feng-Chun'
'Liu, Wen-Chi'
'Lin, Tsung-Han'
'Liaw, Wen-Feng'
'Kuo, Ting-Shen'
'Lee, Way-Zen'

_publ_section_title
;
 Ambient Stable Trigonal Bipyramidal Copper(III) Complexes Equipped with
 an Exchangeable Axial Ligand.
;
_journal_issue 11
_journal_name_full 'Inorganic chemistry'
_journal_page_first 5527
_journal_page_last 5533
_journal_paper_doi 10.1021/acs.inorgchem.5b00603
_journal_volume 54
_journal_year 2015
_chemical_formula_moiety 'C127 H134 Cl4 Cu2 N2 P6 S6 Si6'
_chemical_formula_sum 'C127 H134 Cl4 Cu2 N2 P6 S6 Si6'
_chemical_formula_weight 2503.96
_chemical_name_systematic
;
 ?
;
_space_group_IT_number 2
_symmetry_cell_setting triclinic
_symmetry_space_group_name_Hall '-P 1'
_symmetry_space_group_name_H-M 'P -1'
_atom_sites_solution_hydrogens geom
_atom_sites_solution_primary direct
_atom_sites_solution_secondary difmap
_audit_creation_method SHELXL-97
_cell_angle_alpha 98.225(2)
_cell_angle_beta 98.850(3)
_cell_angle_gamma 110.687(3)
_cell_formula_units_Z 1
_cell_length_a 11.4117(5)
_cell_length_b 15.4422(6)
_cell_length_c 21.9728(9)
_cell_measurement_reflns_used 0
_cell_measurement_temperature 200(2)
_cell_measurement_theta_max 0
_cell_measurement_theta_min 0
_cell_volume 3496.7(3)
_computing_molecular_graphics 'Ortep-3 for Windows (Farrugia, 1997)'
_computing_publication_material 'WinGX publication routines (Farrugia, 1999)'
_computing_structure_refinement 'SHELXL-97 (Sheldrick, 1997)'
_computing_structure_solution 'SHELXS-86 (Sheldrick, 1986)'
_diffrn_ambient_temperature 200(2)
_diffrn_measured_fraction_theta_full 0.962
_diffrn_measured_fraction_theta_max 0.962
_diffrn_radiation_monochromator graphite
_diffrn_radiation_source 'fine-focus sealed tube'
_diffrn_radiation_type MoK\a
_diffrn_radiation_wavelength 0.71073
_diffrn_reflns_av_R_equivalents 0.0541
_diffrn_reflns_av_sigmaI/netI 0.1435
_diffrn_reflns_limit_h_max 13
_diffrn_reflns_limit_h_min -11
_diffrn_reflns_limit_k_max 12
_diffrn_reflns_limit_k_min -18
_diffrn_reflns_limit_l_max 25
_diffrn_reflns_limit_l_min -26
_diffrn_reflns_number 25222
_diffrn_reflns_theta_full 25.03
_diffrn_reflns_theta_max 25.03
_diffrn_reflns_theta_min 1.44
_exptl_absorpt_coefficient_mu 0.634
_exptl_absorpt_correction_T_max 0.9510
_exptl_absorpt_correction_T_min 0.7766
_exptl_absorpt_correction_type multi-scan
_exptl_crystal_colour red-brown(dark)
_exptl_crystal_density_diffrn 1.189
_exptl_crystal_density_method 'not measured'
_exptl_crystal_description prism
_exptl_crystal_F_000 1306
_exptl_crystal_size_max 0.42
_exptl_crystal_size_mid 0.14
_exptl_crystal_size_min 0.08
_refine_diff_density_max 1.529
_refine_diff_density_min -0.628
_refine_diff_density_rms 0.090
_refine_ls_extinction_method none
_refine_ls_goodness_of_fit_ref 0.974
_refine_ls_hydrogen_treatment constr
_refine_ls_matrix_type full
_refine_ls_number_parameters 680
_refine_ls_number_reflns 11896
_refine_ls_number_restraints 15
_refine_ls_restrained_S_all 0.974
_refine_ls_R_factor_all 0.1630
_refine_ls_R_factor_gt 0.0783
_refine_ls_shift/su_max 0.001
_refine_ls_shift/su_mean 0.000
_refine_ls_structure_factor_coef Fsqd
_refine_ls_weighting_details 'calc w=1/[\s^2^(Fo^2^)+(0.1095P)^2^+0.0000P] where P=(Fo^2^+2Fc^2^)/3'
_refine_ls_weighting_scheme calc
_refine_ls_wR_factor_gt 0.1916
_refine_ls_wR_factor_ref 0.2198
_reflns_number_gt 5947
_reflns_number_total 11896
_reflns_threshold_expression >2sigma(I)
_cod_data_source_file ic5b00603_si_002.cif
_cod_data_source_block a10427a
_cod_depositor_comments 'Adding full bibliography for 4343051--4343053.cif.'
_cod_original_cell_volume 3496.7(2)
_cod_database_code 4343051

loop_
_symmetry_equiv_pos_as_xyz
'x, y, z'
'-x, -y, -z'

loop_
_atom_site_label
_atom_site_type_symbol
_atom_site_fract_x
_atom_site_fract_y
_atom_site_fract_z
_atom_site_U_iso_or_equiv
_atom_site_adp_type
_atom_site_occupancy
_atom_site_symmetry_multiplicity
_atom_site_calc_flag
_atom_site_refinement_flags
C1 C 0.6272(6) 0.5239(4) 0.2804(3) 0.0320(16) Uani 1 1 d .
C2 C 0.6506(6) 0.4862(4) 0.2247(3) 0.0346(16) Uani 1 1 d .
C3 C 0.7366(6) 0.5472(4) 0.1938(3) 0.0357(16) Uani 1 1 d .
C4 C 0.8181(7) 0.4024(4) 0.1133(3) 0.053(2) Uani 1 1 d .
H4A H 0.7486 0.3488 0.1211 0.080 Uiso 1 1 calc R
H4B H 0.8960 0.4190 0.1459 0.080 Uiso 1 1 calc R
H4C H 0.8349 0.3848 0.0718 0.080 Uiso 1 1 calc R
C5 C 0.6269(7) 0.4779(5) 0.0513(3) 0.057(2) Uani 1 1 d .
H5A H 0.5548 0.4250 0.0578 0.086 Uiso 1 1 calc R
H5B H 0.6464 0.4601 0.0105 0.086 Uiso 1 1 calc R
H5C H 0.6040 0.5334 0.0517 0.086 Uiso 1 1 calc R
C6 C 0.9041(7) 0.6070(4) 0.1012(3) 0.0471(18) Uani 1 1 d .
H6A H 0.9241 0.5880 0.0608 0.071 Uiso 1 1 calc R
H6B H 0.9801 0.6247 0.1352 0.071 Uiso 1 1 calc R
H6C H 0.8789 0.6613 0.1000 0.071 Uiso 1 1 calc R
C7 C 0.7903(7) 0.6425(4) 0.2228(3) 0.0429(18) Uani 1 1 d .
H7 H 0.8497 0.6849 0.2042 0.051 Uiso 1 1 calc R
C8 C 0.7622(7) 0.6798(5) 0.2776(3) 0.049(2) Uani 1 1 d .
H8 H 0.8003 0.7460 0.2950 0.059 Uiso 1 1 calc R
C9 C 0.6776(7) 0.6193(4) 0.3068(3) 0.0395(17) Uani 1 1 d .
H9 H 0.6555 0.6431 0.3437 0.047 Uiso 1 1 calc R
C10 C 0.6266(6) 0.3898(4) 0.3628(3) 0.0332(15) Uani 1 1 d .
C11 C 0.5603(7) 0.2997(4) 0.3710(3) 0.0387(17) Uani 1 1 d .
C12 C 0.6199(7) 0.2571(4) 0.4116(3) 0.0417(18) Uani 1 1 d .
C13 C 0.4093(10) 0.1498(6) 0.4726(4) 0.094(3) Uani 1 1 d .
H13A H 0.4476 0.2025 0.5094 0.141 Uiso 1 1 calc R
H13B H 0.3692 0.0906 0.4863 0.141 Uiso 1 1 calc R
H13C H 0.3442 0.1609 0.4438 0.141 Uiso 1 1 calc R
C14 C 0.4586(10) 0.0401(5) 0.3616(4) 0.091(3) Uani 1 1 d .
H14A H 0.4143 -0.0184 0.3752 0.137 Uiso 1 1 calc R
H14B H 0.5251 0.0325 0.3405 0.137 Uiso 1 1 calc R
H14C H 0.3965 0.0534 0.3323 0.137 Uiso 1 1 calc R
C15 C 0.6564(11) 0.1136(6) 0.4847(5) 0.135(5) Uani 1 1 d .
H15A H 0.6984 0.1653 0.5219 0.203 Uiso 1 1 calc R
H15B H 0.7209 0.1066 0.4618 0.203 Uiso 1 1 calc R
H15C H 0.6137 0.0544 0.4979 0.203 Uiso 1 1 calc R
C16 C 0.7488(8) 0.3103(5) 0.4387(3) 0.051(2) Uani 1 1 d .
H16 H 0.7934 0.2828 0.4649 0.061 Uiso 1 1 calc R
C17 C 0.8178(8) 0.4006(5) 0.4307(3) 0.053(2) Uani 1 1 d .
H17 H 0.9058 0.4334 0.4511 0.064 Uiso 1 1 calc R
C18 C 0.7535(7) 0.4422(5) 0.3914(3) 0.0458(18) Uani 1 1 d .
H18 H 0.7963 0.5040 0.3849 0.055 Uiso 1 1 calc R
C19 C 0.4464(7) 0.4869(4) 0.3624(3) 0.0345(16) Uani 1 1 d .
C20 C 0.3310(7) 0.4844(4) 0.3303(3) 0.0426(18) Uani 1 1 d .
C21 C 0.2635(7) 0.5338(4) 0.3583(3) 0.0414(17) Uani 1 1 d .
C22 C -0.0232(7) 0.4148(5) 0.2935(3) 0.063(2) Uani 1 1 d .
H22A H -0.0355 0.3869 0.3305 0.095 Uiso 1 1 calc R
H22B H 0.0013 0.3748 0.2633 0.095 Uiso 1 1 calc R
H22C H -0.1034 0.4191 0.2736 0.095 Uiso 1 1 calc R
C23 C 0.1319(8) 0.5930(5) 0.2489(3) 0.068(2) Uani 1 1 d .
H23A H 0.0507 0.5948 0.2281 0.102 Uiso 1 1 calc R
H23B H 0.1610 0.5558 0.2191 0.102 Uiso 1 1 calc R
H23C H 0.1968 0.6576 0.2631 0.102 Uiso 1 1 calc R
C24 C 0.0617(7) 0.6170(5) 0.3740(3) 0.059(2) Uani 1 1 d .
H24A H 0.0480 0.5911 0.4117 0.089 Uiso 1 1 calc R
H24B H -0.0175 0.6216 0.3532 0.089 Uiso 1 1 calc R
H24C H 0.1308 0.6801 0.3862 0.089 Uiso 1 1 calc R
C25 C 0.3226(8) 0.5833(5) 0.4221(3) 0.0482(19) Uani 1 1 d .
H25 H 0.2815 0.6184 0.4431 0.058 Uiso 1 1 calc R
C26 C 0.4347(8) 0.5832(5) 0.4546(3) 0.0486(19) Uani 1 1 d .
H26 H 0.4679 0.6157 0.4974 0.058 Uiso 1 1 calc R
C27 C 0.5000(7) 0.5353(4) 0.4245(3) 0.0428(18) Uani 1 1 d .
H27 H 0.5792 0.5358 0.4459 0.051 Uiso 1 1 calc R
C28 C 0.4855(8) 0.1997(5) 0.7909(3) 0.052(2) Uani 1 1 d .
C29 C 0.3865(8) 0.1110(6) 0.7730(4) 0.067(2) Uani 1 1 d .
H29 H 0.3613 0.0758 0.8041 0.081 Uiso 1 1 calc R
C30 C 0.3237(11) 0.0728(7) 0.7103(5) 0.094(3) Uani 1 1 d .
H30 H 0.2548 0.0125 0.6984 0.113 Uiso 1 1 calc R
C31 C 0.3641(12) 0.1251(9) 0.6650(4) 0.095(4) Uani 1 1 d .
H31 H 0.3224 0.0995 0.6219 0.114 Uiso 1 1 calc R
C32 C 0.4615(10) 0.2115(7) 0.6816(4) 0.075(3) Uani 1 1 d .
H32 H 0.4881 0.2459 0.6503 0.090 Uiso 1 1 calc R
C33 C 0.5224(8) 0.2495(6) 0.7449(4) 0.065(2) Uani 1 1 d .
H33 H 0.5900 0.3104 0.7566 0.078 Uiso 1 1 calc R
C34 C 0.6525(7) 0.3706(5) 0.8842(3) 0.0399(17) Uani 1 1 d .
C35 C 0.5832(7) 0.4264(5) 0.8703(3) 0.0441(18) Uani 1 1 d .
H35 H 0.4937 0.3973 0.8522 0.053 Uiso 1 1 calc R
C36 C 0.6441(8) 0.5231(5) 0.8827(3) 0.0472(19) Uani 1 1 d .
H36 H 0.5970 0.5606 0.8717 0.057 Uiso 1 1 calc R
C37 C 0.7726(9) 0.5664(5) 0.9110(3) 0.053(2) Uani 1 1 d .
H37 H 0.8132 0.6336 0.9210 0.064 Uiso 1 1 calc R
C38 C 0.8420(8) 0.5119(5) 0.9249(3) 0.0498(19) Uani 1 1 d .
H38 H 0.9310 0.5414 0.9440 0.060 Uiso 1 1 calc R
C39 C 0.7814(7) 0.4130(5) 0.9107(3) 0.0424(18) Uani 1 1 d .
H39 H 0.8294 0.3753 0.9195 0.051 Uiso 1 1 calc R
C40 C 0.4600(7) 0.2247(4) 0.9214(3) 0.0453(18) Uani 1 1 d .
C41 C 0.5017(8) 0.2193(5) 0.9831(3) 0.056(2) Uani 1 1 d .
H41 H 0.5850 0.2192 0.9960 0.067 Uiso 1 1 calc R
C42 C 0.4235(10) 0.2140(5) 1.0263(4) 0.070(2) Uani 1 1 d .
H42 H 0.4526 0.2088 1.0680 0.084 Uiso 1 1 calc R
C43 C 0.3050(11) 0.2162(5) 1.0085(4) 0.072(3) Uani 1 1 d .
H43 H 0.2523 0.2144 1.0382 0.086 Uiso 1 1 calc R
C44 C 0.2617(9) 0.2209(5) 0.9481(5) 0.080(3) Uani 1 1 d .
H44 H 0.1783 0.2212 0.9357 0.096 Uiso 1 1 calc R
C45 C 0.3413(8) 0.2256(5) 0.9034(4) 0.063(2) Uani 1 1 d .
H45 H 0.3113 0.2292 0.8614 0.075 Uiso 1 1 calc R
C46 C 0.5676(7) 0.0035(4) 0.8635(3) 0.0422(16) Uani 1 1 d U
C47 C 0.4839(7) -0.0134(5) 0.9041(3) 0.0529(18) Uani 1 1 d U
H47 H 0.5039 0.0303 0.9429 0.063 Uiso 1 1 calc R
C48 C 0.3720(8) -0.0933(5) 0.8884(4) 0.067(2) Uani 1 1 d U
H48 H 0.3153 -0.1055 0.9164 0.080 Uiso 1 1 calc R
C49 C 0.3431(10) -0.1564(6) 0.8300(4) 0.0819(19) Uani 1 1 d U
H49 H 0.2648 -0.2105 0.8182 0.098 Uiso 1 1 calc R
C50 C 0.4248(9) -0.1414(5) 0.7907(4) 0.066(2) Uani 1 1 d U
H50 H 0.4038 -0.1854 0.7519 0.079 Uiso 1 1 calc R
C51 C 0.5390(8) -0.0625(5) 0.8063(3) 0.0550(18) Uani 1 1 d U
H51 H 0.5973 -0.0530 0.7790 0.066 Uiso 1 1 calc R
C52 C 0.8060(7) 0.1084(4) 0.8290(3) 0.056(2) Uani 1 1 d D
C53 C 0.8822(8) 0.0579(5) 0.8331(4) 0.101(2) Uani 1 1 d D
H53 H 0.8840 0.0241 0.8659 0.121 Uiso 1 1 calc R
C54 C 0.9607(9) 0.0557(6) 0.7874(4) 0.114(3) Uani 1 1 d D
H54 H 1.0145 0.0208 0.7897 0.137 Uiso 1 1 calc R
C55 C 0.9558(8) 0.1038(5) 0.7420(4) 0.0819(19) Uani 1 1 d D
H55 H 1.0068 0.1028 0.7118 0.098 Uiso 1 1 calc R
C56 C 0.8822(9) 0.1529(6) 0.7379(4) 0.114(3) Uani 1 1 d D
H56 H 0.8808 0.1864 0.7050 0.137 Uiso 1 1 calc R
C57 C 0.8068(8) 0.1557(5) 0.7814(4) 0.101(2) Uani 1 1 d D
H57 H 0.7545 0.1916 0.7778 0.121 Uiso 1 1 calc R
C58 C 0.7985(7) 0.1128(5) 0.9598(3) 0.0434(18) Uani 1 1 d .
C59 C 0.8653(7) 0.1974(5) 1.0037(3) 0.053(2) Uani 1 1 d .
H59 H 0.8600 0.2544 0.9946 0.064 Uiso 1 1 calc R
C60 C 0.9391(8) 0.1998(6) 1.0601(4) 0.064(2) Uani 1 1 d .
H60 H 0.9855 0.2581 1.0897 0.077 Uiso 1 1 calc R
C61 C 0.9448(8) 0.1161(7) 1.0734(4) 0.070(2) Uani 1 1 d .
H61 H 0.9951 0.1173 1.1124 0.084 Uiso 1 1 calc R
C62 C 0.8791(8) 0.0320(6) 1.0311(4) 0.071(2) Uani 1 1 d .
H62 H 0.8856 -0.0245 1.0406 0.085 Uiso 1 1 calc R
C63 C 0.8029(8) 0.0284(5) 0.9746(4) 0.062(2) Uani 1 1 d .
H63 H 0.7542 -0.0306 0.9461 0.074 Uiso 1 1 calc R
C64 C 0.0674(14) 0.1684(9) 0.2938(6) 0.052(4) Uiso 0.50 1 d P
H64A H 0.1252 0.1520 0.2692 0.062 Uiso 0.50 1 calc PR
H64B H 0.1085 0.2370 0.3131 0.062 Uiso 0.50 1 calc PR
Cl1 Cl 0.25386(19) 0.20284(13) 0.16589(8) 0.0653(6) Uani 1 1 d .
Cl2 Cl -0.0775(4) 0.1460(3) 0.24320(19) 0.0690(12) Uani 0.50 1 d P
Cl3 Cl 0.0498(4) 0.1059(3) 0.35234(16) 0.0742(13) Uani 0.50 1 d P
Cu1 Cu 0.39097(8) 0.32027(5) 0.24179(3) 0.0415(3) Uani 1 1 d .
N1 N 0.6804(6) 0.2045(3) 0.8900(2) 0.0463(15) Uani 1 1 d .
P1 P 0.52595(18) 0.43357(11) 0.31460(7) 0.0354(4) Uani 1 1 d .
P2 P 0.57332(19) 0.24415(12) 0.87144(8) 0.0433(5) Uani 1 1 d .
P3 P 0.70884(19) 0.11115(12) 0.88507(8) 0.0444(5) Uani 1 1 d .
S1 S 0.56938(18) 0.36308(11) 0.19528(7) 0.0404(5) Uani 1 1 d .
S2 S 0.40076(19) 0.24206(12) 0.32682(8) 0.0504(5) Uani 1 1 d .
S3 S 0.27272(19) 0.41644(14) 0.25218(7) 0.0526(5) Uani 1 1 d .
Si1 Si 0.76992(19) 0.50659(13) 0.11530(8) 0.0401(5) Uani 1 1 d .
Si2 Si 0.5345(3) 0.14084(14) 0.43202(10) 0.0607(7) Uani 1 1 d .
Si3 Si 0.1075(2) 0.53682(14) 0.31844(9) 0.0465(5) Uani 1 1 d .

loop_
_atom_site_aniso_label
_atom_site_aniso_U_11
_atom_site_aniso_U_22
_atom_site_aniso_U_33
_atom_site_aniso_U_23
_atom_site_aniso_U_13
_atom_site_aniso_U_12
C1 0.037(4) 0.038(4) 0.027(3) 0.010(3) 0.007(3) 0.020(3)
C2 0.032(4) 0.037(4) 0.040(4) 0.014(3) 0.008(3) 0.016(3)
C3 0.035(5) 0.043(4) 0.037(4) 0.015(3) 0.007(3) 0.022(4)
C4 0.058(6) 0.058(5) 0.059(5) 0.015(4) 0.027(4) 0.034(4)
C5 0.055(6) 0.075(5) 0.039(4) 0.009(4) 0.010(4) 0.024(5)
C6 0.044(5) 0.064(5) 0.046(4) 0.026(3) 0.019(4) 0.027(4)
C7 0.045(5) 0.043(4) 0.045(4) 0.015(3) 0.015(4) 0.018(4)
C8 0.062(6) 0.038(4) 0.051(4) 0.006(3) 0.017(4) 0.021(4)
C9 0.056(5) 0.038(4) 0.032(4) 0.006(3) 0.013(3) 0.025(4)
C10 0.023(4) 0.037(4) 0.040(4) 0.011(3) 0.004(3) 0.011(3)
C11 0.034(5) 0.043(4) 0.045(4) 0.015(3) 0.019(3) 0.016(4)
C12 0.050(5) 0.044(4) 0.039(4) 0.016(3) 0.011(4) 0.023(4)
C13 0.139(10) 0.062(5) 0.094(6) 0.034(5) 0.067(7) 0.030(6)
C14 0.136(10) 0.054(5) 0.097(7) 0.027(5) 0.045(6) 0.041(6)
C15 0.122(10) 0.087(7) 0.175(10) 0.091(7) -0.028(8) 0.015(7)
C16 0.054(6) 0.064(5) 0.049(4) 0.022(4) 0.014(4) 0.036(5)
C17 0.043(5) 0.077(6) 0.048(4) 0.022(4) 0.014(4) 0.028(5)
C18 0.046(5) 0.047(4) 0.049(4) 0.016(3) 0.014(4) 0.020(4)
C19 0.040(5) 0.052(4) 0.026(3) 0.013(3) 0.011(3) 0.032(4)
C20 0.051(5) 0.051(4) 0.039(4) 0.018(3) 0.016(4) 0.030(4)
C21 0.047(5) 0.054(4) 0.041(4) 0.023(3) 0.021(3) 0.031(4)
C22 0.057(6) 0.079(5) 0.065(5) 0.026(4) 0.026(4) 0.029(5)
C23 0.070(6) 0.086(6) 0.073(5) 0.049(5) 0.029(5) 0.040(5)
C24 0.050(6) 0.061(5) 0.079(5) 0.012(4) 0.025(4) 0.033(4)
C25 0.062(6) 0.054(4) 0.051(5) 0.023(4) 0.035(4) 0.035(4)
C26 0.061(6) 0.056(4) 0.035(4) 0.009(3) 0.006(4) 0.032(4)
C27 0.040(5) 0.053(4) 0.049(4) 0.019(3) 0.021(4) 0.025(4)
C28 0.039(5) 0.057(5) 0.058(5) 0.004(4) 0.001(4) 0.025(4)
C29 0.065(7) 0.065(6) 0.064(6) 0.002(4) -0.002(5) 0.027(5)
C30 0.113(9) 0.082(7) 0.076(7) -0.019(6) -0.024(7) 0.056(7)
C31 0.115(10) 0.123(9) 0.051(6) -0.019(6) -0.023(6) 0.083(8)
C32 0.085(8) 0.098(7) 0.048(5) -0.006(5) 0.009(5) 0.053(7)
C33 0.052(6) 0.098(6) 0.059(5) 0.018(5) 0.017(5) 0.043(5)
C34 0.041(5) 0.054(4) 0.039(4) 0.019(3) 0.020(3) 0.027(4)
C35 0.042(5) 0.048(4) 0.051(4) 0.020(3) 0.018(4) 0.021(4)
C36 0.054(6) 0.058(5) 0.049(4) 0.028(4) 0.019(4) 0.034(5)
C37 0.064(7) 0.048(4) 0.060(5) 0.021(4) 0.031(5) 0.027(5)
C38 0.042(5) 0.061(5) 0.052(4) 0.017(4) 0.024(4) 0.019(4)
C39 0.041(5) 0.047(4) 0.052(4) 0.016(3) 0.019(4) 0.026(4)
C40 0.042(5) 0.051(4) 0.052(5) 0.015(3) 0.021(4) 0.023(4)
C41 0.050(6) 0.061(5) 0.051(5) 0.003(4) 0.016(4) 0.015(4)
C42 0.079(8) 0.057(5) 0.059(5) -0.002(4) 0.020(5) 0.014(5)
C43 0.094(9) 0.056(5) 0.082(7) 0.022(5) 0.049(6) 0.035(6)
C44 0.062(7) 0.072(6) 0.141(9) 0.051(6) 0.058(7) 0.041(5)
C45 0.057(6) 0.065(5) 0.088(6) 0.036(4) 0.032(5) 0.036(5)
C46 0.039(4) 0.045(4) 0.045(4) 0.012(3) 0.009(3) 0.019(3)
C47 0.041(5) 0.066(4) 0.056(4) 0.011(3) 0.017(3) 0.024(3)
C48 0.050(5) 0.065(5) 0.092(5) 0.026(4) 0.031(4) 0.021(4)
C49 0.081(5) 0.059(4) 0.105(5) 0.020(3) 0.040(4) 0.017(3)
C50 0.073(6) 0.049(4) 0.067(5) 0.002(3) 0.009(4) 0.020(4)
C51 0.068(5) 0.046(4) 0.056(4) 0.010(3) 0.020(4) 0.026(3)
C52 0.060(6) 0.046(4) 0.076(5) 0.009(4) 0.026(4) 0.034(4)
C53 0.127(7) 0.126(6) 0.115(5) 0.072(5) 0.076(5) 0.087(6)
C54 0.147(8) 0.126(6) 0.142(6) 0.075(5) 0.103(6) 0.092(6)
C55 0.081(5) 0.059(4) 0.105(5) 0.020(3) 0.040(4) 0.017(3)
C56 0.147(8) 0.126(6) 0.142(6) 0.075(5) 0.103(6) 0.092(6)
C57 0.127(7) 0.126(6) 0.115(5) 0.072(5) 0.076(5) 0.087(6)
C58 0.033(5) 0.046(4) 0.056(4) 0.018(4) 0.011(4) 0.019(4)
C59 0.047(5) 0.046(5) 0.065(5) 0.017(4) 0.025(4) 0.009(4)
C60 0.043(6) 0.073(6) 0.062(5) 0.010(4) -0.001(4) 0.012(5)
C61 0.037(6) 0.089(7) 0.076(6) 0.030(5) -0.004(5) 0.018(5)
C62 0.058(6) 0.066(6) 0.085(6) 0.023(5) -0.004(5) 0.026(5)
C63 0.049(6) 0.059(5) 0.071(5) 0.008(4) -0.003(4) 0.024(4)
Cl1 0.0440(14) 0.0728(13) 0.0603(12) -0.0098(10) 0.0047(10) 0.0121(11)
Cl2 0.038(3) 0.075(3) 0.089(3) 0.027(2) -0.003(2) 0.019(2)
Cl3 0.069(3) 0.082(3) 0.039(2) 0.021(2) 0.000(2) -0.007(2)
Cu1 0.0358(6) 0.0474(5) 0.0411(5) 0.0069(4) 0.0084(4) 0.0165(4)
N1 0.045(4) 0.042(3) 0.061(4) 0.013(3) 0.013(3) 0.026(3)
P1 0.0353(12) 0.0404(10) 0.0356(9) 0.0109(8) 0.0102(8) 0.0183(9)
P2 0.0419(13) 0.0469(11) 0.0468(11) 0.0119(8) 0.0118(9) 0.0223(10)
P3 0.0424(13) 0.0458(11) 0.0520(11) 0.0142(9) 0.0168(10) 0.0213(10)
S1 0.0431(12) 0.0380(9) 0.0430(10) 0.0066(7) 0.0162(8) 0.0171(9)
S2 0.0389(13) 0.0507(11) 0.0623(12) 0.0234(9) 0.0132(10) 0.0129(10)
S3 0.0540(14) 0.0797(13) 0.0353(10) 0.0056(9) 0.0068(9) 0.0429(12)
Si1 0.0377(13) 0.0515(12) 0.0381(11) 0.0137(9) 0.0147(9) 0.0212(11)
Si2 0.0810(19) 0.0462(12) 0.0614(14) 0.0218(10) 0.0142(13) 0.0288(13)
Si3 0.0464(14) 0.0574(13) 0.0511(12) 0.0220(10) 0.0194(10) 0.0306(12)

loop_
_atom_type_symbol
_atom_type_description
_atom_type_scat_dispersion_real
_atom_type_scat_dispersion_imag
_atom_type_scat_source
C C 0.0033 0.0016 'International Tables Vol C Tables 4.2.6.8 and 6.1.1.4'
H H 0.0000 0.0000 'International Tables Vol C Tables 4.2.6.8 and 6.1.1.4'
N N 0.0061 0.0033 'International Tables Vol C Tables 4.2.6.8 and 6.1.1.4'
O O 0.0106 0.0060 'International Tables Vol C Tables 4.2.6.8 and 6.1.1.4'
Si Si 0.0817 0.0704 'International Tables Vol C Tables 4.2.6.8 and 6.1.1.4'
P P 0.1023 0.0942 'International Tables Vol C Tables 4.2.6.8 and 6.1.1.4'
S S 0.1246 0.1234 'International Tables Vol C Tables 4.2.6.8 and 6.1.1.4'
Cl Cl 0.1484 0.1585 'International Tables Vol C Tables 4.2.6.8 and 6.1.1.4'
Cu Cu 0.3201 1.2651 'International Tables Vol C Tables 4.2.6.8 and 6.1.1.4'

loop_
_geom_angle_atom_site_label_1
_geom_angle_atom_site_label_2
_geom_angle_atom_site_label_3
_geom_angle
C9 C1 C2 123.3(6)
C9 C1 P1 124.4(5)
C2 C1 P1 112.3(4)
C1 C2 C3 119.6(5)
C1 C2 S1 116.9(5)
C3 C2 S1 123.5(5)
C7 C3 C2 115.9(6)
C7 C3 Si1 119.9(5)
C2 C3 Si1 124.1(5)
Si1 C4 H4A 109.5
Si1 C4 H4B 109.5
H4A C4 H4B 109.5
Si1 C4 H4C 109.5
H4A C4 H4C 109.5
H4B C4 H4C 109.5
Si1 C5 H5A 109.5
Si1 C5 H5B 109.5
H5A C5 H5B 109.5
Si1 C5 H5C 109.5
H5A C5 H5C 109.5
H5B C5 H5C 109.5
Si1 C6 H6A 109.5
Si1 C6 H6B 109.5
H6A C6 H6B 109.5
Si1 C6 H6C 109.5
H6A C6 H6C 109.5
H6B C6 H6C 109.5
C3 C7 C8 123.8(6)
C3 C7 H7 118.1
C8 C7 H7 118.1
C7 C8 C9 119.5(6)
C7 C8 H8 120.3
C9 C8 H8 120.3
C1 C9 C8 117.9(6)
C1 C9 H9 121.0
C8 C9 H9 121.0
C18 C10 C11 123.3(6)
C18 C10 P1 123.9(5)
C11 C10 P1 112.7(5)
C10 C11 C12 120.8(6)
C10 C11 S2 116.2(5)
C12 C11 S2 123.0(5)
C16 C12 C11 114.8(6)
C16 C12 Si2 120.9(5)
C11 C12 Si2 124.2(6)
Si2 C13 H13A 109.5
Si2 C13 H13B 109.5
H13A C13 H13B 109.5
Si2 C13 H13C 109.5
H13A C13 H13C 109.5
H13B C13 H13C 109.5
Si2 C14 H14A 109.5
Si2 C14 H14B 109.5
H14A C14 H14B 109.5
Si2 C14 H14C 109.5
H14A C14 H14C 109.5
H14B C14 H14C 109.5
Si2 C15 H15A 109.5
Si2 C15 H15B 109.5
H15A C15 H15B 109.5
Si2 C15 H15C 109.5
H15A C15 H15C 109.5
H15B C15 H15C 109.5
C17 C16 C12 125.3(7)
C17 C16 H16 117.4
C12 C16 H16 117.4
C16 C17 C18 118.1(7)
C16 C17 H17 120.9
C18 C17 H17 120.9
C10 C18 C17 117.6(6)
C10 C18 H18 121.2
C17 C18 H18 121.2
C20 C19 C27 122.1(6)
C20 C19 P1 113.8(4)
C27 C19 P1 123.8(5)
C19 C20 C21 121.5(6)
C19 C20 S3 116.7(5)
C21 C20 S3 121.8(5)
C20 C21 C25 114.6(6)
C20 C21 Si3 125.0(5)
C25 C21 Si3 120.4(5)
Si3 C22 H22A 109.5
Si3 C22 H22B 109.5
H22A C22 H22B 109.5
Si3 C22 H22C 109.5
H22A C22 H22C 109.5
H22B C22 H22C 109.5
Si3 C23 H23A 109.5
Si3 C23 H23B 109.5
H23A C23 H23B 109.5
Si3 C23 H23C 109.5
H23A C23 H23C 109.5
H23B C23 H23C 109.5
Si3 C24 H24A 109.5
Si3 C24 H24B 109.5
H24A C24 H24B 109.5
Si3 C24 H24C 109.5
H24A C24 H24C 109.5
H24B C24 H24C 109.5
C26 C25 C21 123.9(6)
C26 C25 H25 118.1
C21 C25 H25 118.1
C25 C26 C27 119.6(6)
C25 C26 H26 120.2
C27 C26 H26 120.2
C19 C27 C26 118.3(6)
C19 C27 H27 120.8
C26 C27 H27 120.8
C33 C28 C29 118.8(7)
C33 C28 P2 120.7(6)
C29 C28 P2 120.3(6)
C28 C29 C30 121.0(9)
C28 C29 H29 119.5
C30 C29 H29 119.5
C29 C30 C31 118.5(10)
C29 C30 H30 120.7
C31 C30 H30 120.7
C32 C31 C30 121.2(9)
C32 C31 H31 119.4
C30 C31 H31 119.4
C31 C32 C33 119.5(9)
C31 C32 H32 120.2
C33 C32 H32 120.2
C28 C33 C32 120.8(9)
C28 C33 H33 119.6
C32 C33 H33 119.6
C39 C34 C35 119.7(6)
C39 C34 P2 119.5(5)
C35 C34 P2 120.7(6)
C36 C35 C34 120.0(7)
C36 C35 H35 120.0
C34 C35 H35 120.0
C35 C36 C37 120.7(7)
C35 C36 H36 119.6
C37 C36 H36 119.6
C36 C37 C38 119.6(7)
C36 C37 H37 120.2
C38 C37 H37 120.2
C37 C38 C39 120.0(7)
C37 C38 H38 120.0
C39 C38 H38 120.0
C34 C39 C38 119.9(6)
C34 C39 H39 120.1
C38 C39 H39 120.1
C45 C40 C41 119.2(7)
C45 C40 P2 122.4(6)
C41 C40 P2 118.0(6)
C42 C41 C40 121.2(8)
C42 C41 H41 119.4
C40 C41 H41 119.4
C43 C42 C41 119.7(8)
C43 C42 H42 120.2
C41 C42 H42 120.2
C42 C43 C44 120.2(9)
C42 C43 H43 119.9
C44 C43 H43 119.9
C43 C44 C45 120.3(9)
C43 C44 H44 119.8
C45 C44 H44 119.8
C40 C45 C44 119.4(8)
C40 C45 H45 120.3
C44 C45 H45 120.3
C47 C46 C51 119.7(7)
C47 C46 P3 118.4(5)
C51 C46 P3 121.8(5)
C48 C47 C46 120.4(7)
C48 C47 H47 119.8
C46 C47 H47 119.8
C47 C48 C49 118.9(8)
C47 C48 H48 120.6
C49 C48 H48 120.6
C50 C49 C48 121.1(9)
C50 C49 H49 119.4
C48 C49 H49 119.4
C49 C50 C51 120.8(8)
C49 C50 H50 119.6
C51 C50 H50 119.6
C50 C51 C46 119.0(7)
C50 C51 H51 120.5
C46 C51 H51 120.5
C57 C52 C53 117.9(8)
C57 C52 P3 122.0(6)
C53 C52 P3 120.1(6)
C52 C53 C54 119.9(8)
C52 C53 H53 120.1
C54 C53 H53 120.1
C55 C54 C53 118.5(9)
C55 C54 H54 120.7
C53 C54 H54 120.7
C56 C55 C54 121.8(10)
C56 C55 H55 119.1
C54 C55 H55 119.1
C55 C56 C57 120.3(10)
C55 C56 H56 119.8
C57 C56 H56 119.8
C52 C57 C56 121.6(9)
C52 C57 H57 119.2
C56 C57 H57 119.2
C59 C58 C63 119.1(6)
C59 C58 P3 120.6(5)
C63 C58 P3 120.3(5)
C60 C59 C58 120.9(7)
C60 C59 H59 119.5
C58 C59 H59 119.5
C59 C60 C61 119.1(7)
C59 C60 H60 120.4
C61 C60 H60 120.4
C62 C61 C60 120.9(7)
C62 C61 H61 119.5
C60 C61 H61 119.5
C61 C62 C63 120.5(7)
C61 C62 H62 119.8
C63 C62 H62 119.8
C62 C63 C58 119.3(7)
C62 C63 H63 120.3
C58 C63 H63 120.3
Cl3 C64 Cl2 112.8(8)
Cl3 C64 H64A 109.0
Cl2 C64 H64A 109.0
Cl3 C64 H64B 109.0
Cl2 C64 H64B 109.0
H64A C64 H64B 107.8
P1 Cu1 Cl1 179.11(9)
P1 Cu1 S3 80.87(7)
Cl1 Cu1 S3 99.87(8)
P1 Cu1 S1 79.79(7)
Cl1 Cu1 S1 99.37(7)
S3 Cu1 S1 121.09(7)
P1 Cu1 S2 78.88(6)
Cl1 Cu1 S2 101.27(7)
S3 Cu1 S2 112.46(7)
S1 Cu1 S2 117.32(7)
P2 N1 P3 143.6(4)
C19 P1 C1 107.9(3)
C19 P1 C10 109.9(3)
C1 P1 C10 108.5(3)
C19 P1 Cu1 111.0(2)
C1 P1 Cu1 109.9(2)
C10 P1 Cu1 109.6(2)
N1 P2 C28 114.4(3)
N1 P2 C40 113.1(3)
C28 P2 C40 108.3(4)
N1 P2 C34 106.9(3)
C28 P2 C34 108.4(3)
C40 P2 C34 105.3(3)
N1 P3 C52 109.7(3)
N1 P3 C58 108.8(3)
C52 P3 C58 107.4(3)
N1 P3 C46 114.3(3)
C52 P3 C46 108.7(3)
C58 P3 C46 107.7(3)
C2 S1 Cu1 104.8(2)
C11 S2 Cu1 104.8(2)
C20 S3 Cu1 105.9(2)
C5 Si1 C6 108.1(3)
C5 Si1 C4 109.9(3)
C6 Si1 C4 108.4(3)
C5 Si1 C3 109.9(3)
C6 Si1 C3 107.5(3)
C4 Si1 C3 113.0(3)
C13 Si2 C12 109.4(3)
C13 Si2 C14 108.5(5)
C12 Si2 C14 113.3(3)
C13 Si2 C15 110.5(5)
C12 Si2 C15 107.6(4)
C14 Si2 C15 107.5(4)
C23 Si3 C24 105.8(3)
C23 Si3 C21 109.3(3)
C24 Si3 C21 108.5(3)
C23 Si3 C22 110.6(3)
C24 Si3 C22 110.8(3)
C21 Si3 C22 111.6(3)

loop_
_geom_bond_atom_site_label_1
_geom_bond_atom_site_label_2
_geom_bond_distance
C1 C9 1.375(8)
C1 C2 1.384(8)
C1 P1 1.809(6)
C2 C3 1.431(8)
C2 S1 1.763(6)
C3 C7 1.386(8)
C3 Si1 1.890(6)
C4 Si1 1.873(6)
C4 H4A 0.9800
C4 H4B 0.9800
C4 H4C 0.9800
C5 Si1 1.855(7)
C5 H5A 0.9800
C5 H5B 0.9800
C5 H5C 0.9800
C6 Si1 1.858(7)
C6 H6A 0.9800
C6 H6B 0.9800
C6 H6C 0.9800
C7 C8 1.391(8)
C7 H7 0.9500
C8 C9 1.393(9)
C8 H8 0.9500
C9 H9 0.9500
C10 C18 1.376(9)
C10 C11 1.382(8)
C10 P1 1.810(6)
C11 C12 1.410(8)
C11 S2 1.764(7)
C12 C16 1.390(9)
C12 Si2 1.872(7)
C13 Si2 1.831(9)
C13 H13A 0.9800
C13 H13B 0.9800
C13 H13C 0.9800
C14 Si2 1.874(8)
C14 H14A 0.9800
C14 H14B 0.9800
C14 H14C 0.9800
C15 Si2 1.873(9)
C15 H15A 0.9800
C15 H15B 0.9800
C15 H15C 0.9800
C16 C17 1.390(9)
C16 H16 0.9500
C17 C18 1.412(9)
C17 H17 0.9500
C18 H18 0.9500
C19 C20 1.381(9)
C19 C27 1.385(8)
C19 P1 1.783(6)
C20 C21 1.408(8)
C20 S3 1.769(6)
C21 C25 1.428(9)
C21 Si3 1.879(7)
C22 Si3 1.882(7)
C22 H22A 0.9800
C22 H22B 0.9800
C22 H22C 0.9800
C23 Si3 1.872(6)
C23 H23A 0.9800
C23 H23B 0.9800
C23 H23C 0.9800
C24 Si3 1.875(7)
C24 H24A 0.9800
C24 H24B 0.9800
C24 H24C 0.9800
C25 C26 1.367(9)
C25 H25 0.9500
C26 C27 1.394(9)
C26 H26 0.9500
C27 H27 0.9500
C28 C33 1.384(10)
C28 C29 1.387(10)
C28 P2 1.796(7)
C29 C30 1.387(10)
C29 H29 0.9500
C30 C31 1.402(13)
C30 H30 0.9500
C31 C32 1.355(13)
C31 H31 0.9500
C32 C33 1.395(10)
C32 H32 0.9500
C33 H33 0.9500
C34 C39 1.370(9)
C34 C35 1.393(8)
C34 P2 1.797(7)
C35 C36 1.371(9)
C35 H35 0.9500
C36 C37 1.375(10)
C36 H36 0.9500
C37 C38 1.379(9)
C37 H37 0.9500
C38 C39 1.400(9)
C38 H38 0.9500
C39 H39 0.9500
C40 C45 1.357(10)
C40 C41 1.390(9)
C40 P2 1.795(7)
C41 C42 1.391(10)
C41 H41 0.9500
C42 C43 1.363(11)
C42 H42 0.9500
C43 C44 1.365(11)
C43 H43 0.9500
C44 C45 1.430(11)
C44 H44 0.9500
C45 H45 0.9500
C46 C47 1.388(9)
C46 C51 1.414(8)
C46 P3 1.798(7)
C47 C48 1.378(10)
C47 H47 0.9500
C48 C49 1.410(10)
C48 H48 0.9500
C49 C50 1.350(11)
C49 H49 0.9500
C50 C51 1.386(10)
C50 H50 0.9500
C51 H51 0.9500
C52 C57 1.359(10)
C52 C53 1.360(10)
C52 P3 1.785(8)
C53 C54 1.450(12)
C53 H53 0.9500
C54 C55 1.331(11)
C54 H54 0.9500
C55 C56 1.316(12)
C55 H55 0.9500
C56 C57 1.387(12)
C56 H56 0.9500
C57 H57 0.9500
C58 C59 1.389(9)
C58 C63 1.403(9)
C58 P3 1.788(7)
C59 C60 1.375(9)
C59 H59 0.9500
C60 C61 1.386(10)
C60 H60 0.9500
C61 C62 1.365(10)
C61 H61 0.9500
C62 C63 1.384(9)
C62 H62 0.9500
C63 H63 0.9500
C64 Cl3 1.710(13)
C64 Cl2 1.735(14)
C64 H64A 0.9900
C64 H64B 0.9900
Cl1 Cu1 2.2011(19)
Cu1 P1 2.1284(18)
Cu1 S3 2.3435(19)
Cu1 S1 2.347(2)
Cu1 S2 2.3746(18)
N1 P2 1.576(5)
N1 P3 1.578(5)

loop_
_platon_squeeze_void_nr
_platon_squeeze_void_average_x
_platon_squeeze_void_average_y
_platon_squeeze_void_average_z
_platon_squeeze_void_volume
_platon_squeeze_void_count_electrons
1 0.000 0.000 0.500 400.3 56.7
2 0.305 0.800 0.358 9.0 -0.3
3 0.695 0.200 0.642 8.9 -0.1
